data_2241417
loop_
_publ_author_name
'Onserio, Benard O.'
'Tamang, Sem Raj'
'Hoefelmeyer, James D.'

_publ_section_title
;
 Crystal structure of 8-iodoquinolinium tetrachloridoaurate(III)
;
_journal_issue 12
_journal_name_full 'Acta Crystallographica Section E'
_journal_page_first m261
_journal_page_last m262
_journal_paper_doi 10.1107/S2056989015022574
_journal_volume 71
_journal_year 2015
_chemical_formula_iupac '(C9 H7 I N) [Au Cl4]'
_chemical_formula_moiety 'C9 H7 I N +, Au Cl4 -'
_chemical_formula_sum 'C9 H7 Au Cl4 I N'
_chemical_formula_weight 594.82
_chemical_name_systematic
;
8-Iodoquinolinium tetrachloridoaurate(III)
;
_space_group_crystal_system triclinic
_space_group_IT_number 2
_space_group_name_Hall '-P 1'
_space_group_name_H-M_alt 'P -1'
_symmetry_space_group_name_Hall '-P 1'
_symmetry_space_group_name_H-M 'P -1'
_atom_sites_solution_hydrogens mixed
_audit_creation_method SHELXL-2014
_cell_angle_alpha 80.1600(10)
_cell_angle_beta 78.1430(10)
_cell_angle_gamma 85.1780(10)
_cell_formula_units_Z 2
_cell_length_a 7.6299(5)
_cell_length_b 7.8609(5)
_cell_length_c 11.7125(7)
_cell_measurement_reflns_used 5508
_cell_measurement_temperature 100(2)
_cell_measurement_theta_max 25.63
_cell_measurement_theta_min 2.63
_cell_volume 676.52(7)
_computing_cell_refinement
;
SAINT (Bruker, 2009)
;
_computing_data_collection
;
APEX2 (Bruker, 2009)
;
_computing_data_reduction
;
SAINT (Bruker, 2009)
;
_computing_molecular_graphics
;
Mercury (Macrea et al., 2006)
;
_computing_publication_material
;
SHELXTL (Sheldrick, 2008)
;
_computing_structure_refinement
;
SHELXL2014 (Sheldrick, 2015)
;
_computing_structure_solution
;
SHELXS97 (Sheldrick, 2008)
;
_diffrn_ambient_temperature 100(2)
_diffrn_measured_fraction_theta_full 0.999
_diffrn_measured_fraction_theta_max 0.998
_diffrn_measurement_device_type 'Bruker APEXII CCD'
_diffrn_measurement_method '\f and \w scans'
_diffrn_radiation_type MoK\a
_diffrn_radiation_wavelength 0.71073
_diffrn_reflns_av_R_equivalents 0.0242
_diffrn_reflns_limit_h_max 9
_diffrn_reflns_limit_h_min -9
_diffrn_reflns_limit_k_max 9
_diffrn_reflns_limit_k_min -9
_diffrn_reflns_limit_l_max 14
_diffrn_reflns_limit_l_min -14
_diffrn_reflns_number 6855
_diffrn_reflns_theta_full 25.242
_diffrn_reflns_theta_max 25.367
_diffrn_reflns_theta_min 1.799
_exptl_absorpt_coefficient_mu 13.915
_exptl_absorpt_correction_T_max 0.573
_exptl_absorpt_correction_T_min 0.174
_exptl_absorpt_correction_type multi-scan
_exptl_absorpt_process_details
;
(<i>SADABS</i>; Bruker, 2009)
;
_exptl_crystal_colour 'light green'
_exptl_crystal_density_diffrn 2.920
_exptl_crystal_description plate
_exptl_crystal_F_000 536
_exptl_crystal_size_max 0.16
_exptl_crystal_size_mid 0.11
_exptl_crystal_size_min 0.04
_refine_diff_density_max 1.187
_refine_diff_density_min -0.942
_refine_ls_extinction_method none
_refine_ls_goodness_of_fit_ref 1.042
_refine_ls_hydrogen_treatment mixed
_refine_ls_matrix_type full
_refine_ls_number_parameters 152
_refine_ls_number_reflns 2482
_refine_ls_number_restraints 0
_refine_ls_restrained_S_all 1.042
_refine_ls_R_factor_all 0.0167
_refine_ls_R_factor_gt 0.0159
_refine_ls_shift/su_max 0.001
_refine_ls_shift/su_mean 0.000
_refine_ls_structure_factor_coef Fsqd
_refine_ls_weighting_details 'w=1/[\s^2^(Fo^2^)+(0.0190P)^2^+0.5573P] where P=(Fo^2^+2Fc^2^)/3'
_refine_ls_weighting_scheme calc
_refine_ls_wR_factor_gt 0.0399
_refine_ls_wR_factor_ref 0.0403
_reflns_number_gt 2407
_reflns_number_total 2482
_reflns_threshold_expression 'I > 2\s(I)'
_cod_data_source_file wm5236sup1.cif
_cod_data_source_block I
_cod_database_code 2241417
_shelx_space_group_comment
;
The symmetry employed for this shelxl refinement is uniquely defined
by the following loop, which should always be used as a source of
symmetry information in preference to the above space-group names.
They are only intended as comments.
;
_shelxl_version_number 201.4

loop_
_space_group_symop_operation_xyz
'x, y, z'
'-x, -y, -z'

loop_
_atom_site_type_symbol
_atom_site_label
_atom_site_fract_x
_atom_site_fract_y
_atom_site_fract_z
_atom_site_U_iso_or_equiv
_atom_site_adp_type
_atom_site_calc_flag
_atom_site_occupancy
I I1 0.54637(3) 0.86196(3) 0.88748(2) 0.01671(7) Uani d 1
Au Au2 0.0000 0.0000 0.0000 0.01009(6) Uani d 1
Au Au1 0.5000 0.0000 0.5000 0.00870(6) Uani d 1
Cl Cl3 0.07524(11) 0.00792(10) -0.20000(7) 0.01714(17) Uani d 1
Cl Cl2 0.20893(10) 0.01686(10) 0.47699(7) 0.01590(17) Uani d 1
Cl Cl4 0.00376(12) -0.29552(11) 0.02554(8) 0.01672(18) Uani d 1
C C8 0.5841(5) 0.6220(4) 0.8290(3) 0.0137(7) Uani d 1
C C7 0.4426(5) 0.5185(5) 0.8453(3) 0.0167(8) Uani d 1
H H7 0.3321 0.5507 0.8887 0.020 Uiso calc 1
C C6 0.4621(5) 0.3624(5) 0.7968(3) 0.0201(8) Uani d 1
H H6 0.3655 0.2923 0.8092 0.024 Uiso calc 1
C C5 0.6244(5) 0.3160(5) 0.7317(3) 0.0173(8) Uani d 1
H H5 0.6359 0.2155 0.6982 0.021 Uiso calc 1
C C10 0.7737(5) 0.4170(4) 0.7144(3) 0.0136(7) Uani d 1
C C4 0.9432(5) 0.3733(5) 0.6493(3) 0.0163(7) Uani d 1
H H4 0.9589 0.2741 0.6142 0.020 Uiso calc 1
N N1 0.9009(4) 0.6662(4) 0.7494(3) 0.0146(6) Uani d 1
C C9 0.7541(5) 0.5716(5) 0.7656(3) 0.0134(7) Uani d 1
Cl Cl1 0.49806(11) -0.29443(10) 0.53814(8) 0.01473(17) Uani d 1
C C3 1.0864(5) 0.4757(5) 0.6369(3) 0.0172(8) Uani d 1
H H3 1.1983 0.4458 0.5942 0.021 Uiso calc 1
C C2 1.0612(5) 0.6228(5) 0.6887(3) 0.0166(8) Uani d 1
H H2 1.1569 0.6925 0.6812 0.020 Uiso calc 1
H H99 0.890(6) 0.755(6) 0.776(4) 0.026(12) Uiso d 1

loop_
_atom_site_aniso_label
_atom_site_aniso_U_11
_atom_site_aniso_U_22
_atom_site_aniso_U_33
_atom_site_aniso_U_12
_atom_site_aniso_U_13
_atom_site_aniso_U_23
I1 0.01797(12) 0.01529(12) 0.01717(12) 0.00269(9) -0.00223(9) -0.00651(9)
Au2 0.01106(10) 0.00938(10) 0.01044(10) -0.00048(7) -0.00355(7) -0.00150(7)
Au1 0.00681(9) 0.01063(10) 0.00881(10) 0.00010(7) -0.00208(7) -0.00155(7)
Cl3 0.0245(4) 0.0160(4) 0.0109(4) -0.0024(3) -0.0030(3) -0.0017(3)
Cl2 0.0086(4) 0.0191(4) 0.0211(4) 0.0000(3) -0.0055(3) -0.0036(3)
Cl4 0.0233(4) 0.0104(4) 0.0166(4) -0.0010(3) -0.0040(4) -0.0020(3)
C8 0.0163(17) 0.0134(17) 0.0117(17) 0.0026(14) -0.0041(14) -0.0028(13)
C7 0.0180(18) 0.0184(18) 0.0124(17) -0.0002(14) -0.0022(14) -0.0001(14)
C6 0.025(2) 0.0210(19) 0.0133(18) 0.0035(16) -0.0067(15) 0.0009(15)
C5 0.027(2) 0.0131(17) 0.0139(18) -0.0024(15) -0.0092(15) -0.0016(14)
C10 0.0198(18) 0.0127(17) 0.0077(16) 0.0013(14) -0.0048(14) 0.0014(13)
C4 0.0235(19) 0.0133(17) 0.0130(17) 0.0058(14) -0.0080(15) -0.0021(14)
N1 0.0164(15) 0.0125(15) 0.0153(15) 0.0006(12) -0.0041(12) -0.0024(12)
C9 0.0177(17) 0.0125(17) 0.0098(16) 0.0008(13) -0.0067(14) 0.0027(13)
Cl1 0.0150(4) 0.0115(4) 0.0176(4) -0.0005(3) -0.0037(3) -0.0014(3)
C3 0.0138(17) 0.0234(19) 0.0117(17) 0.0055(15) -0.0005(14) -0.0007(14)
C2 0.0159(18) 0.0173(18) 0.0159(18) -0.0029(14) -0.0053(14) 0.0026(14)

loop_
_atom_type_symbol
_atom_type_description
_atom_type_scat_dispersion_real
_atom_type_scat_dispersion_imag
_atom_type_scat_source
C C 0.0033 0.0016 'International Tables Vol C Tables 4.2.6.8 and 6.1.1.4'
I I -0.4742 1.8119 'International Tables Vol C Tables 4.2.6.8 and 6.1.1.4'
Au Au -2.0133 8.8022 'International Tables Vol C Tables 4.2.6.8 and 6.1.1.4'
N N 0.0061 0.0033 'International Tables Vol C Tables 4.2.6.8 and 6.1.1.4'
Cl Cl 0.1484 0.1585 'International Tables Vol C Tables 4.2.6.8 and 6.1.1.4'
H H 0.0000 0.0000 'International Tables Vol C Tables 4.2.6.8 and 6.1.1.4'

loop_
_geom_angle_atom_site_label_1
_geom_angle_atom_site_label_2
_geom_angle_atom_site_label_3
_geom_angle_site_symmetry_1
_geom_angle_site_symmetry_3
_geom_angle
Cl3 Au2 Cl3 . 2 180.0
Cl3 Au2 Cl4 . 2 90.15(3)
Cl3 Au2 Cl4 2 2 89.85(3)
Cl3 Au2 Cl4 . . 89.85(3)
Cl3 Au2 Cl4 2 . 90.15(3)
Cl4 Au2 Cl4 2 . 180.0
Cl1 Au1 Cl1 2_656 . 180.0
Cl1 Au1 Cl2 2_656 2_656 90.54(3)
Cl1 Au1 Cl2 . 2_656 89.46(3)
Cl1 Au1 Cl2 2_656 . 89.46(3)
Cl1 Au1 Cl2 . . 90.54(3)
Cl2 Au1 Cl2 2_656 . 180.0
C7 C8 C9 . . 119.9(3)
C7 C8 I1 . . 120.2(3)
C9 C8 I1 . . 119.8(3)
C8 C7 C6 . . 121.0(3)
C8 C7 H7 . . 119.5
C6 C7 H7 . . 119.5
C5 C6 C7 . . 119.5(4)
C5 C6 H6 . . 120.3
C7 C6 H6 . . 120.3
C6 C5 C10 . . 121.4(3)
C6 C5 H5 . . 119.3
C10 C5 H5 . . 119.3
C5 C10 C4 . . 123.3(3)
C5 C10 C9 . . 118.8(3)
C4 C10 C9 . . 117.9(4)
C3 C4 C10 . . 120.9(3)
C3 C4 H4 . . 119.6
C10 C4 H4 . . 119.6
C2 N1 C9 . . 123.7(3)
C2 N1 H99 . . 118(3)
C9 N1 H99 . . 118(3)
N1 C9 C8 . . 122.7(3)
N1 C9 C10 . . 117.9(3)
C8 C9 C10 . . 119.4(3)
C2 C3 C4 . . 119.0(3)
C2 C3 H3 . . 120.5
C4 C3 H3 . . 120.5
N1 C2 C3 . . 120.6(3)
N1 C2 H2 . . 119.7
C3 C2 H2 . . 119.7

loop_
_geom_bond_atom_site_label_1
_geom_bond_atom_site_label_2
_geom_bond_site_symmetry_2
_geom_bond_distance
I1 C8 . 2.093(3)
Au2 Cl3 . 2.2857(8)
Au2 Cl3 2 2.2857(8)
Au2 Cl4 2 2.2894(8)
Au2 Cl4 . 2.2895(8)
Au1 Cl1 2_656 2.2817(8)
Au1 Cl1 . 2.2817(8)
Au1 Cl2 2_656 2.2818(8)
Au1 Cl2 . 2.2818(8)
C8 C7 . 1.369(5)
C8 C9 . 1.418(5)
C7 C6 . 1.422(5)
C7 H7 . 0.9300
C6 C5 . 1.371(5)
C6 H6 . 0.9300
C5 C10 . 1.404(5)
C5 H5 . 0.9300
C10 C4 . 1.407(5)
C10 C9 . 1.429(5)
C4 C3 . 1.381(5)
C4 H4 . 0.9300
N1 C2 . 1.331(5)
N1 C9 . 1.360(5)
N1 H99 . 0.80(4)
C3 C2 . 1.377(5)
C3 H3 . 0.9300
C2 H2 . 0.9300

loop_
_geom_hbond_atom_site_label_D
_geom_hbond_atom_site_label_H
_geom_hbond_atom_site_label_A
_geom_hbond_site_symmetry_A
_geom_hbond_distance_DH
_geom_hbond_distance_HA
_geom_hbond_distance_DA
_geom_hbond_angle_DHA
_geom_hbond_publ_flag
N1 H99 Cl3 1_666 0.80(5) 2.62(5) 3.287(3) 142(4) yes
N1 H99 I1 . 0.80(5) 2.81(5) 3.264(3) 118(4) yes
C2 H2 Cl1 1_665 0.93 2.79 3.493(4) 133 yes
C3 H3 Cl1 2_756 0.93 2.81 3.722(4) 168 yes

_cod_database_fobs_code 2241417
